data_7123864
loop_
_publ_author_name
'Lorzing, Gregory'
'Gosselin, Eric'
'Lindner, Brian S.'
'Bhattacharjee, Rameswar'
'Yap, Glenn'
'Caratzoulas, Stavros'
'Bloch, Eric D.'

_publ_section_title
;
 Design and Synthesis of Capped-Paddlewheel-Based Porous Coordination
 Cages
;
_journal_name_full 'Chemical Communications'
_journal_paper_doi 10.1039/C9CC05002G
_journal_year 2019
_chemical_formula_moiety 'C332 H276 Cu24 N48 O68'
_chemical_formula_sum 'C332 H276 Cu24 N48 O68'
_chemical_formula_weight 7550.95
_space_group_crystal_system tetragonal
_space_group_IT_number 128
_space_group_name_Hall '-P 4 2n'
_space_group_name_H-M_alt 'P 4/m n c'
_symmetry_space_group_name_Hall '-P 4 2n'
_symmetry_space_group_name_H-M 'P 4/m n c'
_atom_sites_solution_hydrogens mixed
_audit_creation_method SHELXL-2017/1
_audit_update_record
;
2018-05-30 deposited with the CCDC.    2019-07-16 downloaded from the CCDC.
;
_cell_angle_alpha 90
_cell_angle_beta 90
_cell_angle_gamma 90
_cell_formula_units_Z 2
_cell_length_a 31.1697(13)
_cell_length_b 31.1697(13)
_cell_length_c 24.8716(12)
_cell_measurement_reflns_used 8106
_cell_measurement_temperature 100(2)
_cell_measurement_theta_max 42.99
_cell_measurement_theta_min 2.84
_cell_volume 24164.0(18)
_computing_cell_refinement 'Bruker SAINT'
_computing_data_collection 'Bruker APEX2'
_computing_data_reduction 'Bruker SAINT'
_computing_molecular_graphics 'Bruker SHELXTL'
_computing_publication_material 'Bruker SHELXTL'
_computing_structure_refinement 'SHELXL-2017/1 (Sheldrick, 2017)'
_computing_structure_solution 'SHELXS-97 (Sheldrick 2008)'
_diffrn_ambient_temperature 100(2)
_diffrn_detector_area_resol_mean 8.33
_diffrn_measured_fraction_theta_full 0.995
_diffrn_measured_fraction_theta_max 0.995
_diffrn_measurement_device_type 'Bruker AXS APEX diffractometer'
_diffrn_measurement_method '\f and \w scans'
_diffrn_radiation_type CuK\a
_diffrn_radiation_wavelength 1.54178
_diffrn_reflns_av_R_equivalents 0.0871
_diffrn_reflns_av_unetI/netI 0.0382
_diffrn_reflns_Laue_measured_fraction_full 0.995
_diffrn_reflns_Laue_measured_fraction_max 0.995
_diffrn_reflns_limit_h_max 21
_diffrn_reflns_limit_h_min -28
_diffrn_reflns_limit_k_max 28
_diffrn_reflns_limit_k_min -28
_diffrn_reflns_limit_l_max 22
_diffrn_reflns_limit_l_min -22
_diffrn_reflns_number 63837
_diffrn_reflns_point_group_measured_fraction_full 0.995
_diffrn_reflns_point_group_measured_fraction_max 0.995
_diffrn_reflns_theta_full 44.504
_diffrn_reflns_theta_max 44.504
_diffrn_reflns_theta_min 2.004
_exptl_absorpt_coefficient_mu 1.575
_exptl_absorpt_correction_T_max 0.7488
_exptl_absorpt_correction_T_min 0.5810
_exptl_absorpt_correction_type multi-scan
_exptl_absorpt_process_details 'APEX3 (Bruker, 2007)'
_exptl_crystal_colour green
_exptl_crystal_density_diffrn 1.038
_exptl_crystal_description block
_exptl_crystal_F_000 7688
_exptl_crystal_size_max 0.180
_exptl_crystal_size_mid 0.148
_exptl_crystal_size_min 0.138
_refine_diff_density_max 0.625
_refine_diff_density_min -0.576
_refine_diff_density_rms 0.102
_refine_ls_extinction_method none
_refine_ls_goodness_of_fit_ref 1.177
_refine_ls_hydrogen_treatment constr
_refine_ls_matrix_type full
_refine_ls_number_parameters 457
_refine_ls_number_reflns 4910
_refine_ls_number_restraints 798
_refine_ls_restrained_S_all 1.126
_refine_ls_R_factor_all 0.1381
_refine_ls_R_factor_gt 0.1017
_refine_ls_shift/su_max 0.000
_refine_ls_shift/su_mean 0.000
_refine_ls_structure_factor_coef Fsqd
_refine_ls_weighting_details 'w=1/[\s^2^(Fo^2^)+(0.1470P)^2^+179.1394P] where P=(Fo^2^+2Fc^2^)/3'
_refine_ls_weighting_scheme calc
_refine_ls_wR_factor_gt 0.2753
_refine_ls_wR_factor_ref 0.3158
_reflns_Friedel_coverage 0.000
_reflns_number_gt 3324
_reflns_number_total 4910
_reflns_threshold_expression 'I > 2\s(I)'
_cod_data_source_file c9cc05002g2.cif
_cod_data_source_block eric201s_sq
_cod_original_cell_volume 24164(2)
_cod_database_code 7123864
_shelx_shelxl_version_number 2017/1
_shelx_space_group_comment
; 
The symmetry employed for this shelxl refinement is uniquely defined 
by the following loop, which should always be used as a source of 
symmetry information in preference to the above space-group names. 
They are only intended as comments. 
;
_shelx_estimated_absorpt_t_min 0.765
_shelx_estimated_absorpt_t_max 0.812

loop_
_space_group_symop_operation_xyz
'x, y, z'
'-x, -y, z'
'-y, x, z'
'y, -x, z'
'-x+1/2, y+1/2, -z+1/2'
'x+1/2, -y+1/2, -z+1/2'
'y+1/2, x+1/2, -z+1/2'
'-y+1/2, -x+1/2, -z+1/2'
'-x, -y, -z'
'x, y, -z'
'y, -x, -z'
'-y, x, -z'
'x-1/2, -y-1/2, z-1/2'
'-x-1/2, y-1/2, z-1/2'
'-y-1/2, -x-1/2, z-1/2'
'y-1/2, x-1/2, z-1/2'

loop_
_atom_site_label
_atom_site_type_symbol
_atom_site_fract_x
_atom_site_fract_y
_atom_site_fract_z
_atom_site_U_iso_or_equiv
_atom_site_adp_type
_atom_site_occupancy
_atom_site_site_symmetry_order
_atom_site_calc_flag
_atom_site_refinement_flags_posn
_atom_site_refinement_flags_adp
_atom_site_refinement_flags_occupancy
Cu1 Cu 0.41557(7) 0.65068(7) 0.19015(8) 0.0795(8) Uani 1 1 d . . .
Cu2 Cu 0.38162(8) 0.71185(7) 0.27640(9) 0.0828(8) Uani 1 1 d . . .
Cu3 Cu 0.53227(10) 0.79272(10) 0.500000 0.0781(10) Uani 1 2 d S T P
Cu4 Cu 0.62500(10) 0.76566(10) 0.500000 0.0766(10) Uani 1 2 d S T P
O1 O 0.4648(3) 0.6609(3) 0.2342(4) 0.080(3) Uani 1 1 d . . .
O2 O 0.4377(3) 0.6982(3) 0.3039(4) 0.084(3) Uani 1 1 d . . .
O3 O 0.5341(3) 0.7490(3) 0.4441(3) 0.076(3) Uani 1 1 d . . .
O4 O 0.6039(4) 0.7283(3) 0.4445(4) 0.090(3) Uani 1 1 d . . .
O5 O 0.3933(3) 0.6097(3) 0.2429(4) 0.077(3) Uani 1 1 d . . .
O6 O 0.3596(3) 0.6563(3) 0.2981(4) 0.076(3) Uani 1 1 d . . .
O7 O 0.4502(4) 0.6018(4) 0.1436(4) 0.098(3) Uani 1 1 d . . .
O8 O 0.3622(3) 0.7406(4) 0.3544(4) 0.096(3) Uani 1 1 d . . .
O9 O 0.4625(5) 0.7855(6) 0.500000 0.103(5) Uani 1 2 d S T P
C1 C 0.4671(5) 0.6782(5) 0.2795(6) 0.069(4) Uani 1 1 d . . .
C2 C 0.5096(5) 0.6761(5) 0.3085(6) 0.071(4) Uani 1 1 d . . .
C3 C 0.5167(5) 0.6987(5) 0.3545(6) 0.069(4) Uani 1 1 d . . .
H3 H 0.493709 0.714125 0.370566 0.082 Uiso 1 1 calc R U .
C4 C 0.5571(5) 0.6997(5) 0.3784(5) 0.070(4) Uani 1 1 d . . .
C5 C 0.5896(5) 0.6766(4) 0.3559(6) 0.063(4) Uani 1 1 d . . .
H5A H 0.617264 0.677020 0.371853 0.076 Uiso 1 1 calc R U .
C6 C 0.5650(6) 0.7285(5) 0.4257(6) 0.076(4) Uani 1 1 d . . .
C7 C 0.3684(5) 0.6196(6) 0.2803(6) 0.074(4) Uani 1 1 d . . .
C8 C 0.3478(4) 0.5825(5) 0.3088(6) 0.065(4) Uani 1 1 d . . .
C9 C 0.3477(4) 0.5426(5) 0.2866(5) 0.065(4) Uani 1 1 d . . .
H9 H 0.364423 0.537301 0.255353 0.078 Uiso 1 1 calc R U .
N1 N 0.3639(2) 0.6463(2) 0.1434(2) 0.102(3) Uani 1 1 d G U .
N2 N 0.4259(2) 0.7015(2) 0.1436(3) 0.116(3) Uani 1 1 d G U .
C10 C 0.3332(3) 0.6165(2) 0.1480(3) 0.105(3) Uani 1 1 d G U .
H10 H 0.337173 0.593575 0.172697 0.127 Uiso 1 1 d G U .
C11 C 0.2961(2) 0.6180(3) 0.1179(3) 0.110(3) Uani 1 1 d G U .
H11 H 0.274666 0.596491 0.121867 0.131 Uiso 1 1 d G U .
C12 C 0.2906(2) 0.6513(3) 0.0817(3) 0.111(3) Uani 1 1 d G U .
H12 H 0.265431 0.652815 0.060165 0.133 Uiso 1 1 d G U .
C13 C 0.3220(2) 0.6824(3) 0.0772(3) 0.110(3) Uani 1 1 d G U .
H13 H 0.318637 0.705640 0.052842 0.132 Uiso 1 1 d G U .
C14 C 0.3585(2) 0.6791(2) 0.10869(19) 0.109(3) Uani 1 1 d G U .
C15 C 0.3941(2) 0.7102(2) 0.1081(2) 0.116(3) Uani 1 1 d G U .
C16 C 0.3963(3) 0.7457(2) 0.0748(3) 0.125(3) Uani 1 1 d G U .
H16 H 0.373503 0.751985 0.050659 0.150 Uiso 1 1 d G U .
C17 C 0.4319(3) 0.7721(3) 0.0773(4) 0.131(3) Uani 1 1 d G U .
H17 H 0.434032 0.796430 0.054507 0.157 Uiso 1 1 d G U .
C18 C 0.4646(3) 0.7626(3) 0.1132(4) 0.130(3) Uani 1 1 d G U .
H18 H 0.489499 0.780130 0.115087 0.156 Uiso 1 1 d G U .
C19 C 0.4602(2) 0.7272(3) 0.1462(3) 0.122(3) Uani 1 1 d G U .
H19 H 0.482159 0.720936 0.171469 0.147 Uiso 1 1 d G U .
N3 N 0.3304(3) 0.7246(2) 0.2320(3) 0.130(3) Uani 1 1 d G U .
N4 N 0.3994(3) 0.7689(3) 0.2484(3) 0.141(3) Uani 1 1 d G U .
C20 C 0.2957(3) 0.6995(3) 0.2277(4) 0.132(3) Uani 1 1 d G U .
H20 H 0.295370 0.672787 0.246113 0.158 Uiso 1 1 d G U .
C21 C 0.2606(3) 0.7113(3) 0.1975(4) 0.137(3) Uani 1 1 d G U .
H21 H 0.236204 0.693022 0.195200 0.164 Uiso 1 1 d G U .
C22 C 0.2614(3) 0.7502(3) 0.1706(4) 0.140(3) Uani 1 1 d G U .
H22 H 0.237643 0.758838 0.149186 0.168 Uiso 1 1 d G U .
C23 C 0.2970(3) 0.7764(3) 0.1753(3) 0.141(3) Uani 1 1 d G U .
H23 H 0.297938 0.803293 0.157403 0.169 Uiso 1 1 d G U .
C24 C 0.3312(3) 0.7627(2) 0.2064(2) 0.137(3) Uani 1 1 d G U .
C25 C 0.3708(3) 0.7876(2) 0.2150(2) 0.143(3) Uani 1 1 d G U .
C26 C 0.3793(3) 0.8271(2) 0.1918(4) 0.153(3) Uani 1 1 d G U .
H26 H 0.358756 0.840408 0.169021 0.184 Uiso 1 1 d G U .
C27 C 0.4182(4) 0.8469(3) 0.2021(4) 0.157(4) Uani 1 1 d G U .
H27 H 0.424637 0.873870 0.186217 0.188 Uiso 1 1 d G U .
C28 C 0.4475(3) 0.8272(3) 0.2358(4) 0.154(4) Uani 1 1 d G U .
H28 H 0.474548 0.840151 0.242974 0.185 Uiso 1 1 d G U .
C29 C 0.4368(3) 0.7882(3) 0.2587(4) 0.147(3) Uani 1 1 d G U .
H29 H 0.456554 0.774863 0.282521 0.177 Uiso 1 1 d G U .
N5 N 0.5353(3) 0.8391(3) 0.5527(4) 0.107(3) Uani 1 1 d G U .
C30 C 0.5331(4) 0.8362(3) 0.6063(5) 0.112(3) Uani 1 1 d G U .
H30 H 0.528366 0.808833 0.622230 0.135 Uiso 1 1 d G U .
C31 C 0.5375(4) 0.8715(4) 0.6392(3) 0.118(3) Uani 1 1 d G U .
H31 H 0.535948 0.868661 0.677192 0.142 Uiso 1 1 d G U .
C32 C 0.5442(4) 0.9113(3) 0.6158(5) 0.121(3) Uani 1 1 d G U .
H32 H 0.546958 0.936204 0.637589 0.145 Uiso 1 1 d G U .
C33 C 0.5469(4) 0.9145(3) 0.5604(5) 0.119(3) Uani 1 1 d G U .
H33 H 0.551745 0.941431 0.543760 0.143 Uiso 1 1 d G U .
C34 C 0.5423(4) 0.8777(4) 0.5297(3) 0.112(3) Uani 1 1 d G U .
N6 N 0.6426(3) 0.8111(3) 0.5518(4) 0.097(3) Uani 1 1 d G U .
C35 C 0.6417(3) 0.8080(3) 0.6055(4) 0.101(3) Uani 1 1 d G U .
H35 H 0.632488 0.781915 0.621488 0.121 Uiso 1 1 d G U .
C36 C 0.6538(4) 0.8416(4) 0.6383(3) 0.107(3) Uani 1 1 d G U .
H36 H 0.653026 0.838682 0.676348 0.128 Uiso 1 1 d G U .
C37 C 0.6670(4) 0.8797(3) 0.6148(4) 0.110(3) Uani 1 1 d G U .
H37 H 0.675130 0.903391 0.636591 0.132 Uiso 1 1 d G U .
C38 C 0.6683(4) 0.8829(3) 0.5594(5) 0.107(3) Uani 1 1 d G U .
H38 H 0.677587 0.908625 0.542624 0.129 Uiso 1 1 d G U .
C39 C 0.6559(3) 0.8479(4) 0.5287(3) 0.101(3) Uani 1 1 d G U .
C40 C 0.4930(6) 0.5976(8) 0.1350(9) 0.151(9) Uani 1 1 d . . .
H40A H 0.497856 0.582886 0.100701 0.227 Uiso 1 1 calc R U .
H40B H 0.505749 0.580746 0.164223 0.227 Uiso 1 1 calc R U .
H40C H 0.506349 0.626032 0.133914 0.227 Uiso 1 1 calc R U .
C41 C 0.3555(8) 0.7141(7) 0.3988(7) 0.138(8) Uani 1 1 d . . .
H41A H 0.346194 0.731405 0.429485 0.206 Uiso 1 1 calc R U .
H41B H 0.382296 0.699262 0.407798 0.206 Uiso 1 1 calc R U .
H41C H 0.333333 0.692837 0.390189 0.206 Uiso 1 1 calc R U .
C42 C 0.4432(9) 0.7462(10) 0.500000 0.115(8) Uani 1 2 d S T P
H42A H 0.415280 0.748267 0.517880 0.138 Uiso 0.5 1 calc R U P
H42B H 0.461355 0.725643 0.519261 0.138 Uiso 0.5 1 calc R U P
H42C H 0.439174 0.736534 0.462860 0.138 Uiso 0.5 1 calc R U P

loop_
_atom_site_aniso_label
_atom_site_aniso_U_11
_atom_site_aniso_U_22
_atom_site_aniso_U_33
_atom_site_aniso_U_23
_atom_site_aniso_U_13
_atom_site_aniso_U_12
Cu1 0.0960(17) 0.0925(17) 0.0499(13) 0.0107(11) -0.0022(11) 0.0008(13)
Cu2 0.1002(18) 0.0790(16) 0.0694(15) 0.0139(12) -0.0005(12) 0.0109(13)
Cu3 0.085(2) 0.089(2) 0.0605(19) 0.000 0.000 0.0125(18)
Cu4 0.078(2) 0.099(2) 0.0524(18) 0.000 0.000 0.0012(18)
O1 0.082(6) 0.103(8) 0.055(5) 0.004(5) 0.007(4) 0.000(5)
O2 0.083(6) 0.102(8) 0.067(6) -0.004(5) 0.015(5) -0.003(5)
O3 0.090(7) 0.092(7) 0.046(5) 0.000(5) 0.007(5) 0.007(6)
O4 0.097(7) 0.103(8) 0.071(7) -0.016(5) 0.002(6) 0.002(6)
O5 0.081(7) 0.091(7) 0.059(6) 0.014(5) 0.002(5) 0.002(5)
O6 0.069(6) 0.088(6) 0.072(6) 0.009(5) 0.007(5) 0.003(5)
O7 0.097(7) 0.113(8) 0.083(7) -0.009(6) 0.016(6) 0.002(6)
O8 0.092(8) 0.117(8) 0.078(6) -0.003(6) -0.001(6) 0.021(7)
O9 0.087(8) 0.149(14) 0.073(10) 0.000 0.000 -0.012(9)
C1 0.081(8) 0.073(10) 0.052(7) 0.016(6) 0.012(6) -0.001(7)
C2 0.079(8) 0.074(10) 0.059(8) 0.004(7) 0.012(7) 0.004(8)
C3 0.071(8) 0.074(10) 0.061(8) 0.003(7) 0.016(6) 0.015(8)
C4 0.081(8) 0.079(10) 0.050(8) 0.006(6) 0.008(6) 0.010(7)
C5 0.063(8) 0.075(10) 0.051(9) 0.015(7) 0.003(7) 0.003(7)
C6 0.089(8) 0.080(10) 0.059(8) 0.004(6) 0.011(6) 0.004(8)
C7 0.087(11) 0.089(7) 0.045(9) 0.017(7) -0.005(6) 0.012(8)
C8 0.064(9) 0.084(7) 0.047(9) 0.004(6) -0.002(7) 0.015(8)
C9 0.062(10) 0.089(8) 0.043(8) -0.001(7) -0.009(7) 0.018(9)
N1 0.137(6) 0.118(6) 0.053(5) 0.001(4) -0.012(5) 0.029(5)
N2 0.171(7) 0.114(6) 0.062(5) 0.014(4) 0.001(5) 0.008(5)
C10 0.133(7) 0.125(7) 0.059(5) -0.001(5) -0.013(5) 0.030(5)
C11 0.135(7) 0.132(7) 0.062(5) -0.007(5) -0.011(5) 0.032(6)
C12 0.139(7) 0.133(7) 0.061(5) -0.007(5) -0.011(5) 0.035(5)
C13 0.145(7) 0.128(7) 0.057(5) 0.000(5) -0.008(5) 0.035(5)
C14 0.149(6) 0.121(6) 0.056(4) 0.003(4) -0.009(4) 0.028(5)
C15 0.168(7) 0.119(6) 0.060(5) 0.011(4) -0.001(5) 0.015(5)
C16 0.181(7) 0.125(6) 0.069(5) 0.016(5) 0.001(5) 0.009(5)
C17 0.188(8) 0.128(7) 0.077(6) 0.018(5) 0.003(6) 0.004(6)
C18 0.188(8) 0.126(7) 0.076(6) 0.018(5) 0.004(6) 0.000(6)
C19 0.180(8) 0.119(6) 0.069(5) 0.016(5) 0.002(6) 0.001(5)
N3 0.189(8) 0.119(6) 0.080(5) -0.006(5) -0.021(5) 0.057(5)
N4 0.218(8) 0.111(6) 0.094(6) 0.015(5) -0.006(6) 0.022(6)
C20 0.186(8) 0.126(7) 0.083(6) -0.012(5) -0.023(6) 0.060(6)
C21 0.189(8) 0.133(7) 0.089(6) -0.015(6) -0.023(6) 0.064(6)
C22 0.194(8) 0.133(7) 0.093(6) -0.013(6) -0.022(6) 0.064(6)
C23 0.199(8) 0.130(7) 0.093(6) -0.004(5) -0.019(6) 0.062(6)
C24 0.201(8) 0.121(6) 0.087(5) 0.001(5) -0.018(5) 0.054(5)
C25 0.217(8) 0.117(6) 0.096(5) 0.012(5) -0.008(5) 0.035(5)
C26 0.227(9) 0.123(6) 0.108(6) 0.017(5) -0.007(6) 0.026(6)
C27 0.231(9) 0.125(7) 0.114(7) 0.017(6) -0.005(7) 0.017(6)
C28 0.229(9) 0.123(7) 0.111(7) 0.018(6) -0.002(7) 0.012(6)
C29 0.223(9) 0.116(7) 0.103(6) 0.017(6) -0.002(6) 0.014(6)
N5 0.111(6) 0.104(6) 0.106(6) -0.021(5) -0.011(6) 0.008(6)
C30 0.120(6) 0.108(6) 0.108(6) -0.025(5) -0.012(6) 0.005(6)
C31 0.130(6) 0.111(6) 0.113(6) -0.026(6) -0.013(6) 0.001(7)
C32 0.136(6) 0.111(6) 0.117(6) -0.027(6) -0.013(7) 0.000(6)
C33 0.131(6) 0.110(6) 0.116(6) -0.025(6) -0.012(6) 0.000(6)
C34 0.119(6) 0.105(6) 0.112(6) -0.023(5) -0.011(6) 0.003(6)
N6 0.081(5) 0.130(7) 0.080(5) -0.017(5) -0.010(5) -0.008(5)
C35 0.088(6) 0.133(7) 0.082(5) -0.017(5) -0.013(5) -0.011(6)
C36 0.094(6) 0.139(7) 0.087(6) -0.020(5) -0.013(6) -0.017(6)
C37 0.096(6) 0.141(7) 0.093(6) -0.021(6) -0.013(6) -0.021(6)
C38 0.092(6) 0.137(7) 0.093(6) -0.017(6) -0.011(6) -0.021(6)
C39 0.084(6) 0.133(7) 0.087(6) -0.018(5) -0.010(5) -0.015(6)
C40 0.099(10) 0.23(2) 0.127(17) -0.054(17) 0.017(12) 0.011(13)
C41 0.18(2) 0.147(18) 0.084(11) 0.000(10) 0.013(13) 0.005(15)
C42 0.105(17) 0.162(18) 0.078(16) 0.000 0.000 -0.026(14)

loop_
_atom_type_symbol
_atom_type_description
_atom_type_scat_dispersion_real
_atom_type_scat_dispersion_imag
_atom_type_scat_source
C C 0.0181 0.0091 'International Tables Vol C Tables 4.2.6.8 and 6.1.1.4'
H H 0.0000 0.0000 'International Tables Vol C Tables 4.2.6.8 and 6.1.1.4'
Cu Cu -1.9646 0.5888 'International Tables Vol C Tables 4.2.6.8 and 6.1.1.4'
N N 0.0311 0.0180 'International Tables Vol C Tables 4.2.6.8 and 6.1.1.4'
O O 0.0492 0.0322 'International Tables Vol C Tables 4.2.6.8 and 6.1.1.4'

loop_
_geom_angle_atom_site_label_1
_geom_angle_atom_site_label_2
_geom_angle_atom_site_label_3
_geom_angle
_geom_angle_site_symmetry_1
_geom_angle_site_symmetry_3
O1 Cu1 O5 90.6(4) . .
O1 Cu1 N2 94.1(4) . .
O5 Cu1 N2 165.3(4) . .
O1 Cu1 N1 174.3(4) . .
O5 Cu1 N1 93.5(3) . .
N2 Cu1 N1 81.0(2) . .
O1 Cu1 O7 91.4(4) . .
O5 Cu1 O7 94.3(4) . .
N2 Cu1 O7 99.6(4) . .
N1 Cu1 O7 92.4(4) . .
O1 Cu1 Cu2 76.8(3) . .
O5 Cu1 Cu2 79.3(3) . .
N2 Cu1 Cu2 88.1(2) . .
N1 Cu1 Cu2 99.9(2) . .
O7 Cu1 Cu2 166.4(3) . .
O2 Cu2 O6 91.5(4) . .
O2 Cu2 N3 166.9(4) . .
O6 Cu2 N3 92.8(4) . .
O2 Cu2 N4 93.9(4) . .
O6 Cu2 N4 174.0(4) . .
N3 Cu2 N4 81.3(2) . .
O2 Cu2 O8 91.5(4) . .
O6 Cu2 O8 91.2(4) . .
N3 Cu2 O8 100.8(3) . .
N4 Cu2 O8 91.2(4) . .
O2 Cu2 Cu1 78.3(3) . .
O6 Cu2 Cu1 76.2(3) . .
N3 Cu2 Cu1 90.7(2) . .
N4 Cu2 Cu1 102.4(2) . .
O8 Cu2 Cu1 163.4(3) . .
O3 Cu3 O3 91.1(6) 10_556 .
O3 Cu3 N5 92.2(5) 10_556 .
O3 Cu3 N5 174.4(5) . .
O3 Cu3 N5 174.4(5) 10_556 10_556
O3 Cu3 N5 92.2(5) . 10_556
N5 Cu3 N5 84.2(8) . 10_556
O3 Cu3 O9 87.5(5) 10_556 .
O3 Cu3 O9 87.5(5) . .
N5 Cu3 O9 97.1(5) . .
N5 Cu3 O9 97.1(5) 10_556 .
O3 Cu3 Cu4 77.1(3) 10_556 .
O3 Cu3 Cu4 77.1(3) . .
N5 Cu3 Cu4 99.3(3) . .
N5 Cu3 Cu4 99.3(3) 10_556 .
O9 Cu3 Cu4 157.9(5) . .
O4 Cu4 O4 91.8(6) . 10_556
O4 Cu4 N6 93.5(5) . 10_556
O4 Cu4 N6 171.7(5) 10_556 10_556
O4 Cu4 N6 171.7(5) . .
O4 Cu4 N6 93.5(5) 10_556 .
N6 Cu4 N6 80.6(7) 10_556 .
O4 Cu4 Cu3 80.8(4) . .
O4 Cu4 Cu3 80.8(4) 10_556 .
N6 Cu4 Cu3 93.7(3) 10_556 .
N6 Cu4 Cu3 93.7(3) . .
C1 O1 Cu1 129.3(10) . .
C1 O2 Cu2 126.7(10) . .
C6 O3 Cu3 130.1(11) . .
C6 O4 Cu4 125.1(11) . .
C7 O5 Cu1 123.9(10) . .
C7 O6 Cu2 129.7(10) . .
C40 O7 Cu1 129.2(12) . .
C41 O8 Cu2 119.5(11) . .
C42 O9 Cu3 122.0(17) . .
O1 C1 O2 127.2(15) . .
O1 C1 C2 117.5(14) . .
O2 C1 C2 115.4(14) . .
C3 C2 C9 119.3(14) . 4_565
C3 C2 C1 121.5(15) . .
C9 C2 C1 119.2(14) 4_565 .
C2 C3 C4 121.1(14) . .
C2 C3 H3 119.5 . .
C4 C3 H3 119.5 . .
C5 C4 C3 119.0(14) . .
C5 C4 C6 121.1(15) . .
C3 C4 C6 119.7(14) . .
C4 C5 C8 120.6(14) . 4_565
C4 C5 H5A 119.7 . .
C8 C5 H5A 119.7 4_565 .
O3 C6 O4 126.4(15) . .
O3 C6 C4 117.9(16) . .
O4 C6 C4 115.6(15) . .
O5 C7 O6 128.4(15) . .
O5 C7 C8 115.3(15) . .
O6 C7 C8 116.3(14) . .
C9 C8 C5 118.5(14) . 3_655
C9 C8 C7 120.9(14) . .
C5 C8 C7 120.0(14) 3_655 .
C8 C9 C2 121.4(14) . 3_655
C8 C9 H9 119.3 . .
C2 C9 H9 119.3 3_655 .
C10 N1 C14 119.5 . .
C10 N1 Cu1 125.1(2) . .
C14 N1 Cu1 115.0(2) . .
C19 N2 C15 119.8 . .
C19 N2 Cu1 125.3(2) . .
C15 N2 Cu1 114.9(2) . .
N1 C10 C11 122.0 . .
N1 C10 H10 119.0 . .
C11 C10 H10 119.1 . .
C10 C11 C12 118.8 . .
C10 C11 H11 120.6 . .
C12 C11 H11 120.6 . .
C13 C12 C11 119.4 . .
C13 C12 H12 120.3 . .
C11 C12 H12 120.3 . .
C12 C13 C14 119.0 . .
C12 C13 H13 120.5 . .
C14 C13 H13 120.5 . .
N1 C14 C13 121.4 . .
N1 C14 C15 114.2 . .
C13 C14 C15 124.4 . .
N2 C15 C16 120.9 . .
N2 C15 C14 114.5 . .
C16 C15 C14 124.6 . .
C17 C16 C15 119.2 . .
C17 C16 H16 120.4 . .
C15 C16 H16 120.4 . .
C16 C17 C18 119.5 . .
C16 C17 H17 120.2 . .
C18 C17 H17 120.3 . .
C19 C18 C17 118.6 . .
C19 C18 H18 120.7 . .
C17 C18 H18 120.7 . .
N2 C19 C18 121.9 . .
N2 C19 H19 119.1 . .
C18 C19 H19 119.0 . .
C20 N3 C24 119.5 . .
C20 N3 Cu2 125.2(3) . .
C24 N3 Cu2 115.2(3) . .
C29 N4 C25 119.8 . .
C29 N4 Cu2 125.4(3) . .
C25 N4 Cu2 114.7(3) . .
N3 C20 C21 122.0 . .
N3 C20 H20 119.0 . .
C21 C20 H20 119.0 . .
C20 C21 C22 118.8 . .
C20 C21 H21 120.6 . .
C22 C21 H21 120.6 . .
C23 C22 C21 119.4 . .
C23 C22 H22 120.3 . .
C21 C22 H22 120.3 . .
C22 C23 C24 119.0 . .
C22 C23 H23 120.5 . .
C24 C23 H23 120.5 . .
N3 C24 C23 121.4 . .
N3 C24 C25 114.2 . .
C23 C24 C25 124.4 . .
N4 C25 C26 120.9 . .
N4 C25 C24 114.5 . .
C26 C25 C24 124.6 . .
C27 C26 C25 119.2 . .
C27 C26 H26 120.4 . .
C25 C26 H26 120.4 . .
C26 C27 C28 119.5 . .
C26 C27 H27 120.2 . .
C28 C27 H27 120.3 . .
C29 C28 C27 118.6 . .
C29 C28 H28 120.7 . .
C27 C28 H28 120.7 . .
N4 C29 C28 121.9 . .
N4 C29 H29 119.0 . .
C28 C29 H29 119.0 . .
C30 N5 C34 119.5 . .
C30 N5 Cu3 127.9(7) . .
C34 N5 Cu3 112.5(7) . .
N5 C30 C31 122.0 . .
N5 C30 H30 119.0 . .
C31 C30 H30 119.0 . .
C30 C31 C32 118.8 . .
C30 C31 H31 120.6 . .
C32 C31 H31 120.6 . .
C33 C32 C31 119.4 . .
C33 C32 H32 120.3 . .
C31 C32 H32 120.3 . .
C32 C33 C34 119.0 . .
C32 C33 H33 120.5 . .
C34 C33 H33 120.5 . .
N5 C34 C33 121.4 . .
N5 C34 C34 115.1 . 10_556
C33 C34 C34 123.5 . 10_556
C35 N6 C39 119.5 . .
C35 N6 Cu4 126.0(6) . .
C39 N6 Cu4 114.4(6) . .
N6 C35 C36 122.0 . .
N6 C35 H35 119.0 . .
C36 C35 H35 119.0 . .
C35 C36 C37 118.8 . .
C35 C36 H36 120.6 . .
C37 C36 H36 120.6 . .
C38 C37 C36 119.4 . .
C38 C37 H37 120.3 . .
C36 C37 H37 120.3 . .
C37 C38 C39 119.0 . .
C37 C38 H38 120.5 . .
C39 C38 H38 120.5 . .
N6 C39 C38 121.3 . .
N6 C39 C39 115.2 . 10_556
C38 C39 C39 123.4 . 10_556
O7 C40 H40A 109.5 . .
O7 C40 H40B 109.5 . .
H40A C40 H40B 109.5 . .
O7 C40 H40C 109.5 . .
H40A C40 H40C 109.5 . .
H40B C40 H40C 109.5 . .
O8 C41 H41A 109.5 . .
O8 C41 H41B 109.5 . .
H41A C41 H41B 109.5 . .
O8 C41 H41C 109.5 . .
H41A C41 H41C 109.5 . .
H41B C41 H41C 109.5 . .
O9 C42 H42A 109.5 . .
O9 C42 H42B 109.5 . .
H42A C42 H42B 109.5 . .
O9 C42 H42C 109.5 . .
H42A C42 H42C 109.5 . .
H42B C42 H42C 109.5 . .
O9 C42 H42A 109(3) . 10_556
H42A C42 H42A 54.0 . 10_556
H42B C42 H42A 141.0 . 10_556
H42C C42 H42A 58.5 . 10_556
O9 C42 H42B 109(3) . 10_556
H42A C42 H42B 141.0 . 10_556
H42B C42 H42B 58.5 . 10_556
H42C C42 H42B 54.0 . 10_556
H42A C42 H42B 109.5 10_556 10_556
O9 C42 H42C 109.47(15) . 10_556
H42A C42 H42C 58.5 . 10_556
H42B C42 H42C 54.0 . 10_556
H42C C42 H42C 141.0 . 10_556
H42A C42 H42C 109.5 10_556 10_556
H42B C42 H42C 109.5 10_556 10_556

loop_
_geom_bond_atom_site_label_1
_geom_bond_atom_site_label_2
_geom_bond_distance
_geom_bond_site_symmetry_2
Cu1 O1 1.914(10) .
Cu1 O5 1.959(10) .
Cu1 N2 1.989(7) .
Cu1 N1 1.992(7) .
Cu1 O7 2.197(11) .
Cu1 Cu2 3.059(3) .
Cu2 O2 1.924(11) .
Cu2 O6 1.940(10) .
Cu2 N3 1.981(8) .
Cu2 N4 1.987(9) .
Cu2 O8 2.221(11) .
Cu3 O3 1.948(10) 10_556
Cu3 O3 1.949(10) .
Cu3 N5 1.955(8) .
Cu3 N5 1.955(8) 10_556
Cu3 O9 2.185(16) .
Cu3 Cu4 3.011(4) .
Cu4 O4 1.922(10) .
Cu4 O4 1.922(10) 10_556
Cu4 N6 1.992(8) 10_556
Cu4 N6 1.993(8) .
O1 C1 1.250(16) .
O2 C1 1.263(16) .
O3 C6 1.244(17) .
O4 C6 1.298(18) .
O5 C7 1.251(17) .
O6 C7 1.256(17) .
O7 C40 1.359(19) .
O8 C41 1.40(2) .
O9 C42 1.36(3) .
C1 C2 1.51(2) .
C2 C3 1.361(19) .
C2 C9 1.381(19) 4_565
C3 C4 1.394(19) .
C3 H3 0.9500 .
C4 C5 1.361(18) .
C4 C6 1.50(2) .
C5 C8 1.414(18) 4_565
C5 H5A 0.9500 .
C7 C8 1.50(2) .
C8 C9 1.361(18) .
C9 H9 0.9500 .
N1 C10 1.3394 .
N1 C14 1.3478 .
N2 C19 1.3378 .
N2 C15 1.3522 .
C10 C11 1.3788 .
C10 H10 0.9502 .
C11 C12 1.3861 .
C11 H11 0.9506 .
C12 C13 1.3827 .
C12 H12 0.9502 .
C13 C14 1.3852 .
C13 H13 0.9498 .
C14 C15 1.4725 .
C15 C16 1.3854 .
C16 C17 1.3833 .
C16 H16 0.9502 .
C17 C18 1.3852 .
C17 H17 0.9498 .
C18 C19 1.3824 .
C18 H18 0.9505 .
C19 H19 0.9504 .
N3 C20 1.3394 .
N3 C24 1.3478 .
N4 C29 1.3378 .
N4 C25 1.3521 .
C20 C21 1.3788 .
C20 H20 0.9503 .
C21 C22 1.3862 .
C21 H21 0.9505 .
C22 C23 1.3827 .
C22 H22 0.9501 .
C23 C24 1.3852 .
C23 H23 0.9499 .
C24 C25 1.4725 .
C25 C26 1.3854 .
C26 C27 1.3834 .
C26 H26 0.9501 .
C27 C28 1.3852 .
C27 H27 0.9498 .
C28 C29 1.3824 .
C28 H28 0.9506 .
C29 H29 0.9504 .
N5 C30 1.3394 .
N5 C34 1.3478 .
C30 C31 1.3787 .
C30 H30 0.9503 .
C31 C32 1.3862 .
C31 H31 0.9506 .
C32 C33 1.3826 .
C32 H32 0.9502 .
C33 C34 1.3851 .
C33 H33 0.9500 .
C34 C34 1.478(17) 10_556
N6 C35 1.3393 .
N6 C39 1.3479 .
C35 C36 1.3788 .
C35 H35 0.9503 .
C36 C37 1.3861 .
C36 H36 0.9506 .
C37 C38 1.3826 .
C37 H37 0.9502 .
C38 C39 1.3852 .
C38 H38 0.9499 .
C39 C39 1.429(15) 10_556
C40 H40A 0.9800 .
C40 H40B 0.9800 .
C40 H40C 0.9800 .
C41 H41A 0.9800 .
C41 H41B 0.9800 .
C41 H41C 0.9800 .
C42 H42A 0.9800 .
C42 H42B 0.9800 .
C42 H42C 0.9800 .
C42 H42A 0.98(12) 10_556
C42 H42B 0.98(13) 10_556
C42 H42C 0.980(6) 10_556
